data_4309682
loop_
_publ_author_name
'Soumen Mukherjee'
'Thomas Weyherm\"uller'
'Eckhard Bill'
'Karl Wieghardt'
'Phalguni Chaudhuri'

_publ_section_title
;
Tuning of Spin Transition in Radical-Containing Iron(III) Complexes by
Remote Ligand Substituents
;
_journal_name_full 'Inorganic Chemistry'
_journal_page_first 7099
_journal_page_last 7108
_journal_paper_doi 10.1021/ic050885l
_journal_volume 44
_journal_year 2005
_chemical_formula_sum 'C84 H123 Fe N3 O3'
_chemical_formula_weight 1278.70
_chemical_name_systematic
; 
 ? 
;
_space_group_IT_number 14
_symmetry_cell_setting monoclinic
_symmetry_space_group_name_Hall '-P 2ybc'
_symmetry_space_group_name_H-M 'P 1 21/c 1'
_atom_sites_solution_hydrogens geom
_atom_sites_solution_primary direct
_atom_sites_solution_secondary difmap
_audit_creation_method SHELXL-97
_cell_angle_alpha 90.00
_cell_angle_beta 97.32(1)
_cell_angle_gamma 90.00
_cell_formula_units_Z 4
_cell_length_a 16.656(2)
_cell_length_b 14.648(2)
_cell_length_c 33.433(3)
_cell_measurement_temperature 100(2)
_cell_volume 8090.4(17)
_computing_cell_refinement 'DENZO, Nonius Collect Software'
_computing_data_collection 'DENZO, Nonius Collect Software'
_computing_data_reduction 'DENZO, Nonius Collect Software'
_computing_structure_refinement 'SHELXL-97 (Sheldrick, 1997)'
_computing_structure_solution 'SHELXS-97 (Sheldrick, 1990)'
_diffrn_ambient_temperature 100(2)
_diffrn_measured_fraction_theta_full 0.956
_diffrn_measured_fraction_theta_max 0.956
_diffrn_measurement_device_type 'Nonius Kappa-CCD'
_diffrn_measurement_method '2202 images at 0.50 deg. in \w and 90 sec.'
_diffrn_radiation_monochromator graphite
_diffrn_radiation_source 'rotating anode'
_diffrn_radiation_type MoK\a
_diffrn_radiation_wavelength 0.71073
_diffrn_reflns_av_R_equivalents 0.0493
_diffrn_reflns_av_sigmaI/netI 0.0464
_diffrn_reflns_limit_h_max 22
_diffrn_reflns_limit_h_min -22
_diffrn_reflns_limit_k_max 19
_diffrn_reflns_limit_k_min -19
_diffrn_reflns_limit_l_max 44
_diffrn_reflns_limit_l_min -44
_diffrn_reflns_number 92357
_diffrn_reflns_theta_full 28.32
_diffrn_reflns_theta_max 28.32
_diffrn_reflns_theta_min 2.95
_exptl_absorpt_coefficient_mu 0.232
_exptl_absorpt_correction_T_max 0.9817
_exptl_absorpt_correction_T_min 0.9295
_exptl_absorpt_correction_type gaussian
_exptl_crystal_colour 'dark green'
_exptl_crystal_density_diffrn 1.050
_exptl_crystal_density_method 'not measured'
_exptl_crystal_description 'transparent parallelepiped'
_exptl_crystal_F_000 2792
_exptl_crystal_size_max 0.32
_exptl_crystal_size_mid 0.11
_exptl_crystal_size_min 0.08
_refine_diff_density_max 1.009
_refine_diff_density_min -0.459
_refine_diff_density_rms 0.052
_refine_ls_extinction_method none
_refine_ls_goodness_of_fit_ref 1.037
_refine_ls_hydrogen_treatment mixed
_refine_ls_matrix_type full
_refine_ls_number_parameters 820
_refine_ls_number_reflns 20013
_refine_ls_number_restraints 0
_refine_ls_restrained_S_all 1.037
_refine_ls_R_factor_all 0.0690
_refine_ls_R_factor_gt 0.0485
_refine_ls_shift/su_max 0.003
_refine_ls_shift/su_mean 0.000
_refine_ls_structure_factor_coef Fsqd
_refine_ls_weighting_details 'w=1/[\s^2^(Fo^2^)+(0.0426P)^2^+5.6804P] where P=(Fo^2^+2Fc^2^)/3'
_refine_ls_weighting_scheme calc
_refine_ls_wR_factor_gt 0.1093
_refine_ls_wR_factor_ref 0.1195
_reflns_number_gt 15657
_reflns_number_total 20013
_reflns_threshold_expression >2sigma(I)
_cod_data_source_file ic050885lsi20050602_082019_2.cif
_cod_data_source_block 2@100K
_cod_depositor_comments
;
The following automatic conversions were performed:
'_symmetry_cell_setting' value 'Monoclinic' changed to 'monoclinic'
according to '/home/saulius/struct/CIF-dictionaries/cif_core.dic'
dictionary named 'cif_core.dic' version 2.4.1 from
2010-06-29.

'_exptl_absorpt_correction_type' value 'Gaussian' changed to
'gaussian' according to
'/home/saulius/struct/CIF-dictionaries/cif_core.dic' dictionary named
'cif_core.dic' version 2.4.1 from 2010-06-29.

Automatic conversion script
Id: cif_fix_enum 1527 2010-12-29 10:47:43Z saulius 

The following automatic conversions were performed:

'_refine_ls_weighting_scheme' value 'calc
w=1/[\s^2^(Fo^2^)+(0.0426P)^2^+5.6804P] where P=(Fo^2^+2Fc^2^)/3' was
changed to 'calc'. New tag '_refine_ls_weighting_details' was
created. The value of the new tag was set to
'w=1/[\s^2^(Fo^2^)+(0.0426P)^2^+5.6804P] where P=(Fo^2^+2Fc^2^)/3'.

Automatic conversion script
Id: cif_fix_values 3143 2015-03-26 13:38:13Z robertas 
;
_cod_original_cell_volume 8090.4(16)
_cod_database_code 4309682

loop_
_symmetry_equiv_pos_as_xyz
'x, y, z'
'-x, y+1/2, -z+1/2'
'-x, -y, -z'
'x, -y-1/2, z-1/2'

loop_
_atom_site_label
_atom_site_type_symbol
_atom_site_fract_x
_atom_site_fract_y
_atom_site_fract_z
_atom_site_U_iso_or_equiv
_atom_site_adp_type
_atom_site_occupancy
_atom_site_calc_flag
_atom_site_refinement_flags
_atom_site_disorder_assembly
_atom_site_disorder_group
Fe1 Fe 0.256275(13) 1.290398(15) -0.095862(6) 0.01325(6) Uani 1 d . . .
O1 O 0.28764(7) 1.40383(7) -0.06943(3) 0.0163(2) Uani 1 d . . .
C1 C 0.31246(9) 1.39625(10) -0.03126(5) 0.0155(3) Uani 1 d . . .
C2 C 0.33260(10) 1.47269(11) -0.00538(5) 0.0192(3) Uani 1 d . . .
C3 C 0.35158(11) 1.45393(11) 0.03520(5) 0.0211(3) Uani 1 d . . .
H3 H 0.3634 1.5039 0.0531 0.025 Uiso 1 calc R . .
C4 C 0.35457(10) 1.36428(11) 0.05194(5) 0.0172(3) Uani 1 d . . .
C5 C 0.34049(9) 1.29066(11) 0.02660(5) 0.0167(3) Uani 1 d . . .
H5 H 0.3449 1.2304 0.0372 0.020 Uiso 1 calc R . .
C6 C 0.31934(9) 1.30461(10) -0.01547(5) 0.0150(3) Uani 1 d . . .
N7 N 0.30623(8) 1.24076(9) -0.04479(4) 0.0151(3) Uani 1 d . . .
C8 C 0.30941(9) 1.14627(10) -0.03497(5) 0.0162(3) Uani 1 d . . .
C9 C 0.26196(10) 1.10876(11) -0.00799(5) 0.0196(3) Uani 1 d . . .
H9 H 0.2248 1.1463 0.0038 0.024 Uiso 1 calc R . .
C10 C 0.26833(10) 1.01584(11) 0.00207(5) 0.0215(3) Uani 1 d . . .
C11 C 0.32143(10) 0.96251(11) -0.01692(5) 0.0224(3) Uani 1 d . . .
H11 H 0.3254 0.8992 -0.0107 0.027 Uiso 1 calc R . .
C12 C 0.36936(10) 0.99846(11) -0.04489(5) 0.0187(3) Uani 1 d . . .
C13 C 0.36272(10) 1.09130(11) -0.05359(5) 0.0170(3) Uani 1 d . . .
H13 H 0.3945 1.1176 -0.0723 0.020 Uiso 1 calc R . .
C14 C 0.33234(13) 1.56931(11) -0.02292(5) 0.0287(4) Uani 1 d . . .
C15 C 0.35619(19) 1.64096(13) 0.01015(6) 0.0510(7) Uani 1 d . . .
H15A H 0.4103 1.6270 0.0239 0.077 Uiso 1 calc R . .
H15B H 0.3170 1.6398 0.0297 0.077 Uiso 1 calc R . .
H15C H 0.3564 1.7017 -0.0021 0.077 Uiso 1 calc R . .
C16 C 0.39450(14) 1.57408(14) -0.05314(6) 0.0376(5) Uani 1 d . . .
H16A H 0.4483 1.5585 -0.0394 0.056 Uiso 1 calc R . .
H16B H 0.3955 1.6360 -0.0641 0.056 Uiso 1 calc R . .
H16C H 0.3794 1.5307 -0.0751 0.056 Uiso 1 calc R . .
C17 C 0.24764(14) 1.59372(13) -0.04393(6) 0.0384(5) Uani 1 d . . .
H17A H 0.2483 1.6557 -0.0549 0.058 Uiso 1 calc R . .
H17B H 0.2086 1.5905 -0.0244 0.058 Uiso 1 calc R . .
H17C H 0.2320 1.5505 -0.0659 0.058 Uiso 1 calc R . .
C18 C 0.36769(10) 1.35088(11) 0.09780(5) 0.0203(3) Uani 1 d . . .
C19 C 0.28392(12) 1.33357(16) 0.11133(6) 0.0354(5) Uani 1 d . . .
H19A H 0.2900 1.3246 0.1406 0.053 Uiso 1 calc R . .
H19B H 0.2598 1.2788 0.0979 0.053 Uiso 1 calc R . .
H19C H 0.2487 1.3862 0.1041 0.053 Uiso 1 calc R . .
C20 C 0.40497(13) 1.43499(13) 0.12027(6) 0.0329(4) Uani 1 d . . .
H20A H 0.4121 1.4231 0.1493 0.049 Uiso 1 calc R . .
H20B H 0.3690 1.4875 0.1144 0.049 Uiso 1 calc R . .
H20C H 0.4577 1.4482 0.1115 0.049 Uiso 1 calc R . .
C21 C 0.42266(12) 1.26939(13) 0.10982(5) 0.0291(4) Uani 1 d . . .
H21A H 0.4298 1.2628 0.1392 0.044 Uiso 1 calc R . .
H21B H 0.4755 1.2793 0.1005 0.044 Uiso 1 calc R . .
H21C H 0.3980 1.2138 0.0974 0.044 Uiso 1 calc R . .
C22 C 0.21918(12) 0.97809(12) 0.03417(6) 0.0297(4) Uani 1 d . . .
C23 C 0.23077(15) 0.87478(14) 0.04060(7) 0.0420(5) Uani 1 d . . .
H23A H 0.1983 0.8540 0.0613 0.063 Uiso 1 calc R . .
H23B H 0.2880 0.8618 0.0493 0.063 Uiso 1 calc R . .
H23C H 0.2134 0.8427 0.0153 0.063 Uiso 1 calc R . .
C24 C 0.24663(17) 1.02612(16) 0.07418(7) 0.0468(6) Uani 1 d . . .
H24A H 0.2158 1.0024 0.0950 0.070 Uiso 1 calc R . .
H24B H 0.2373 1.0919 0.0711 0.070 Uiso 1 calc R . .
H24C H 0.3044 1.0148 0.0821 0.070 Uiso 1 calc R . .
C25 C 0.12814(13) 0.99634(15) 0.02140(8) 0.0426(5) Uani 1 d . . .
H25A H 0.0969 0.9719 0.0419 0.064 Uiso 1 calc R . .
H25B H 0.1109 0.9665 -0.0045 0.064 Uiso 1 calc R . .
H25C H 0.1189 1.0622 0.0187 0.064 Uiso 1 calc R . .
C26 C 0.42705(10) 0.93585(11) -0.06451(5) 0.0221(3) Uani 1 d . . .
C27 C 0.47978(12) 0.88080(13) -0.03197(6) 0.0293(4) Uani 1 d . . .
H27A H 0.5167 0.8414 -0.0448 0.044 Uiso 1 calc R . .
H27B H 0.4450 0.8431 -0.0171 0.044 Uiso 1 calc R . .
H27C H 0.5113 0.9228 -0.0133 0.044 Uiso 1 calc R . .
C28 C 0.37634(12) 0.86974(13) -0.09337(6) 0.0308(4) Uani 1 d . . .
H28A H 0.4125 0.8294 -0.1062 0.046 Uiso 1 calc R . .
H28B H 0.3427 0.9048 -0.1142 0.046 Uiso 1 calc R . .
H28C H 0.3415 0.8330 -0.0781 0.046 Uiso 1 calc R . .
C29 C 0.48302(12) 0.98997(13) -0.08880(6) 0.0316(4) Uani 1 d . . .
H29A H 0.5190 0.9478 -0.1007 0.047 Uiso 1 calc R . .
H29B H 0.5155 1.0328 -0.0709 0.047 Uiso 1 calc R . .
H29C H 0.4504 1.0239 -0.1103 0.047 Uiso 1 calc R . .
O31 O 0.35178(6) 1.29221(7) -0.12075(3) 0.0161(2) Uani 1 d . . .
C31 C 0.36058(9) 1.22192(10) -0.14370(5) 0.0153(3) Uani 1 d . . .
C32 C 0.42929(10) 1.20888(11) -0.16454(5) 0.0181(3) Uani 1 d . . .
C33 C 0.42679(10) 1.13419(11) -0.18988(5) 0.0206(3) Uani 1 d . . .
H33 H 0.4721 1.1238 -0.2039 0.025 Uiso 1 calc R . .
C34 C 0.36064(10) 1.07147(11) -0.19639(5) 0.0190(3) Uani 1 d . . .
C35 C 0.29610(10) 1.08269(11) -0.17498(5) 0.0174(3) Uani 1 d . . .
H35 H 0.2520 1.0412 -0.1785 0.021 Uiso 1 calc R . .
C36 C 0.29594(9) 1.15681(10) -0.14763(5) 0.0150(3) Uani 1 d . . .
N37 N 0.23699(8) 1.17860(9) -0.12480(4) 0.0150(3) Uani 1 d . . .
C38 C 0.16251(9) 1.12837(11) -0.13039(5) 0.0167(3) Uani 1 d . . .
C39 C 0.15773(10) 1.03932(11) -0.11598(5) 0.0194(3) Uani 1 d . . .
H39 H 0.2034 1.0121 -0.1006 0.023 Uiso 1 calc R . .
C40 C 0.08528(10) 0.99038(11) -0.12437(5) 0.0228(3) Uani 1 d . . .
C41 C 0.01910(10) 1.03385(12) -0.14606(6) 0.0251(4) Uani 1 d . . .
H41 H -0.0305 1.0013 -0.1513 0.030 Uiso 1 calc R . .
C42 C 0.02243(10) 1.12304(12) -0.16044(5) 0.0234(4) Uani 1 d . . .
C43 C 0.09544(10) 1.16989(11) -0.15218(5) 0.0207(3) Uani 1 d . . .
H43 H 0.0996 1.2308 -0.1615 0.025 Uiso 1 calc R . .
C44 C 0.50034(10) 1.27603(12) -0.15790(5) 0.0222(3) Uani 1 d . . .
C45 C 0.53523(11) 1.27688(15) -0.11289(6) 0.0312(4) Uani 1 d . . .
H45A H 0.4926 1.2941 -0.0966 0.047 Uiso 1 calc R . .
H45B H 0.5796 1.3212 -0.1085 0.047 Uiso 1 calc R . .
H45C H 0.5557 1.2160 -0.1049 0.047 Uiso 1 calc R . .
C46 C 0.56815(12) 1.24925(15) -0.18262(7) 0.0349(5) Uani 1 d . . .
H46A H 0.6127 1.2931 -0.1776 0.052 Uiso 1 calc R . .
H46B H 0.5472 1.2496 -0.2114 0.052 Uiso 1 calc R . .
H46C H 0.5878 1.1880 -0.1747 0.052 Uiso 1 calc R . .
C47 C 0.47118(11) 1.37274(12) -0.17110(6) 0.0270(4) Uani 1 d . . .
H47A H 0.4282 1.3918 -0.1554 0.040 Uiso 1 calc R . .
H47B H 0.4502 1.3722 -0.1999 0.040 Uiso 1 calc R . .
H47C H 0.5166 1.4156 -0.1664 0.040 Uiso 1 calc R . .
C48 C 0.36451(11) 0.99372(11) -0.22685(5) 0.0233(4) Uani 1 d . . .
C49 C 0.28470(12) 0.94091(12) -0.23420(6) 0.0292(4) Uani 1 d . . .
H49A H 0.2895 0.8920 -0.2537 0.044 Uiso 1 calc R . .
H49B H 0.2410 0.9825 -0.2448 0.044 Uiso 1 calc R . .
H49C H 0.2725 0.9144 -0.2087 0.044 Uiso 1 calc R . .
C50 C 0.38171(14) 1.03261(14) -0.26763(6) 0.0350(5) Uani 1 d . . .
H50A H 0.3846 0.9825 -0.2868 0.053 Uiso 1 calc R . .
H50B H 0.4334 1.0655 -0.2640 0.053 Uiso 1 calc R . .
H50C H 0.3382 1.0746 -0.2780 0.053 Uiso 1 calc R . .
C51 C 0.43280(13) 0.92772(13) -0.21081(6) 0.0341(4) Uani 1 d . . .
H51A H 0.4359 0.8782 -0.2302 0.051 Uiso 1 calc R . .
H51B H 0.4217 0.9022 -0.1850 0.051 Uiso 1 calc R . .
H51C H 0.4844 0.9607 -0.2070 0.051 Uiso 1 calc R . .
C52 C 0.07705(12) 0.88954(12) -0.11303(6) 0.0300(4) Uani 1 d . . .
C53 C 0.00500(13) 0.87661(15) -0.08918(7) 0.0398(5) Uani 1 d . . .
H53A H -0.0442 0.9005 -0.1049 0.060 Uiso 1 calc R . .
H53B H 0.0152 0.9096 -0.0635 0.060 Uiso 1 calc R . .
H53C H -0.0020 0.8115 -0.0839 0.060 Uiso 1 calc R . .
C54 C 0.06226(15) 0.83346(14) -0.15256(7) 0.0434(5) Uani 1 d . . .
H54A H 0.0136 0.8561 -0.1692 0.065 Uiso 1 calc R . .
H54B H 0.0549 0.7690 -0.1461 0.065 Uiso 1 calc R . .
H54C H 0.1090 0.8398 -0.1675 0.065 Uiso 1 calc R . .
C55 C 0.15316(13) 0.85263(14) -0.08819(8) 0.0448(6) Uani 1 d . . .
H55A H 0.1451 0.7883 -0.0817 0.067 Uiso 1 calc R . .
H55B H 0.1643 0.8878 -0.0632 0.067 Uiso 1 calc R . .
H55C H 0.1990 0.8581 -0.1037 0.067 Uiso 1 calc R . .
C56 C -0.05224(11) 1.16545(14) -0.18523(6) 0.0309(4) Uani 1 d . . .
C57 C -0.12003(16) 1.1754(3) -0.15865(8) 0.0751(11) Uani 1 d . . .
H57A H -0.1676 1.2029 -0.1744 0.113 Uiso 1 calc R . .
H57B H -0.1016 1.2147 -0.1356 0.113 Uiso 1 calc R . .
H57C H -0.1343 1.1152 -0.1490 0.113 Uiso 1 calc R . .
C58 C -0.03419(17) 1.25811(18) -0.20251(11) 0.0767(11) Uani 1 d . . .
H58A H -0.0835 1.2826 -0.2179 0.115 Uiso 1 calc R . .
H58B H 0.0078 1.2515 -0.2203 0.115 Uiso 1 calc R . .
H58C H -0.0152 1.3000 -0.1804 0.115 Uiso 1 calc R . .
C59 C -0.08173(14) 1.10255(16) -0.22086(7) 0.0414(5) Uani 1 d . . .
H59A H -0.1294 1.1296 -0.2367 0.062 Uiso 1 calc R . .
H59B H -0.0960 1.0428 -0.2106 0.062 Uiso 1 calc R . .
H59C H -0.0386 1.0951 -0.2380 0.062 Uiso 1 calc R . .
O61 O 0.15848(6) 1.28846(7) -0.07210(3) 0.0164(2) Uani 1 d . . .
C61 C 0.10500(9) 1.34714(10) -0.08786(5) 0.0164(3) Uani 1 d . . .
C62 C 0.03083(10) 1.36492(11) -0.07212(5) 0.0196(3) Uani 1 d . . .
C63 C -0.02020(10) 1.42760(12) -0.09296(5) 0.0228(4) Uani 1 d . . .
H63 H -0.0695 1.4414 -0.0828 0.027 Uiso 1 calc R . .
C64 C -0.00378(10) 1.47331(11) -0.12898(5) 0.0208(3) Uani 1 d . . .
C65 C 0.06800(10) 1.45707(11) -0.14359(5) 0.0188(3) Uani 1 d . . .
H65 H 0.0804 1.4876 -0.1671 0.023 Uiso 1 calc R . .
C66 C 0.12389(9) 1.39405(10) -0.12320(5) 0.0155(3) Uani 1 d . . .
N67 N 0.19415(8) 1.36611(9) -0.13496(4) 0.0147(3) Uani 1 d . . .
C68 C 0.22365(9) 1.40602(10) -0.16909(5) 0.0148(3) Uani 1 d . . .
C69 C 0.22598(9) 1.35337(11) -0.20361(5) 0.0166(3) Uani 1 d . . .
H69 H 0.2080 1.2918 -0.2041 0.020 Uiso 1 calc R . .
C70 C 0.25450(10) 1.39059(11) -0.23744(5) 0.0173(3) Uani 1 d . . .
C71 C 0.28102(10) 1.48126(11) -0.23535(5) 0.0183(3) Uani 1 d . . .
H71 H 0.3005 1.5074 -0.2583 0.022 Uiso 1 calc R . .
C72 C 0.28002(10) 1.53490(11) -0.20085(5) 0.0172(3) Uani 1 d . . .
C73 C 0.25063(9) 1.49586(11) -0.16745(5) 0.0168(3) Uani 1 d . . .
H73 H 0.2491 1.5308 -0.1436 0.020 Uiso 1 calc R . .
C74 C 0.01233(11) 1.31560(12) -0.03384(6) 0.0253(4) Uani 1 d . . .
C75 C 0.01029(12) 1.21172(13) -0.04100(6) 0.0295(4) Uani 1 d . . .
H75A H -0.0014 1.1805 -0.0165 0.044 Uiso 1 calc R . .
H75B H 0.0629 1.1914 -0.0479 0.044 Uiso 1 calc R . .
H75C H -0.0320 1.1971 -0.0632 0.044 Uiso 1 calc R . .
C76 C -0.07005(13) 1.34432(16) -0.02186(7) 0.0423(6) Uani 1 d . . .
H76A H -0.0798 1.3118 0.0027 0.063 Uiso 1 calc R . .
H76B H -0.1129 1.3292 -0.0437 0.063 Uiso 1 calc R . .
H76C H -0.0700 1.4103 -0.0169 0.063 Uiso 1 calc R . .
C77 C 0.07774(13) 1.33887(14) 0.00149(6) 0.0335(4) Uani 1 d . . .
H77A H 0.0657 1.3073 0.0259 0.050 Uiso 1 calc R . .
H77B H 0.0784 1.4049 0.0061 0.050 Uiso 1 calc R . .
H77C H 0.1308 1.3192 -0.0051 0.050 Uiso 1 calc R . .
C78 C -0.06726(11) 1.53953(13) -0.14960(6) 0.0266(4) Uani 1 d . . .
C79 C -0.04381(13) 1.57457(17) -0.18974(6) 0.0415(5) Uani 1 d . . .
H79A H -0.0397 1.5229 -0.2080 0.062 Uiso 1 calc R . .
H79B H 0.0085 1.6060 -0.1849 0.062 Uiso 1 calc R . .
H79C H -0.0853 1.6172 -0.2020 0.062 Uiso 1 calc R . .
C80 C -0.14982(12) 1.49124(14) -0.15817(7) 0.0351(5) Uani 1 d . . .
H80A H -0.1452 1.4392 -0.1762 0.053 Uiso 1 calc R . .
H80B H -0.1902 1.5342 -0.1711 0.053 Uiso 1 calc R . .
H80C H -0.1666 1.4696 -0.1328 0.053 Uiso 1 calc R . .
C81 C -0.07352(12) 1.62129(13) -0.12134(6) 0.0311(4) Uani 1 d . . .
H81A H -0.1139 1.6645 -0.1340 0.047 Uiso 1 calc R . .
H81B H -0.0208 1.6517 -0.1162 0.047 Uiso 1 calc R . .
H81C H -0.0898 1.5998 -0.0958 0.047 Uiso 1 calc R . .
C82 C 0.25892(11) 1.33442(12) -0.27597(5) 0.0215(3) Uani 1 d . . .
C83 C 0.21665(18) 1.38407(16) -0.31270(6) 0.0508(7) Uani 1 d . . .
H83A H 0.2200 1.3472 -0.3369 0.076 Uiso 1 calc R . .
H83B H 0.2430 1.4431 -0.3155 0.076 Uiso 1 calc R . .
H83C H 0.1597 1.3939 -0.3094 0.076 Uiso 1 calc R . .
C84 C 0.34819(13) 1.31769(18) -0.28063(7) 0.0469(6) Uani 1 d . . .
H84A H 0.3746 1.2860 -0.2567 0.070 Uiso 1 calc R . .
H84B H 0.3752 1.3763 -0.2836 0.070 Uiso 1 calc R . .
H84C H 0.3518 1.2801 -0.3046 0.070 Uiso 1 calc R . .
C85 C 0.21921(15) 1.24064(14) -0.27363(6) 0.0401(5) Uani 1 d . . .
H85A H 0.2457 1.2074 -0.2501 0.060 Uiso 1 calc R . .
H85B H 0.2248 1.2060 -0.2982 0.060 Uiso 1 calc R . .
H85C H 0.1617 1.2485 -0.2711 0.060 Uiso 1 calc R . .
C86 C 0.31329(11) 1.63275(12) -0.19822(5) 0.0242(4) Uani 1 d . . .
C87 C 0.39331(16) 1.63209(17) -0.17123(8) 0.0537(7) Uani 1 d . . .
H87A H 0.3858 1.6060 -0.1450 0.081 Uiso 1 calc R . .
H87B H 0.4136 1.6947 -0.1675 0.081 Uiso 1 calc R . .
H87C H 0.4324 1.5952 -0.1837 0.081 Uiso 1 calc R . .
C88 C 0.25395(18) 1.69591(14) -0.17872(8) 0.0525(7) Uani 1 d . . .
H88A H 0.2018 1.6979 -0.1960 0.079 Uiso 1 calc R . .
H88B H 0.2766 1.7576 -0.1758 0.079 Uiso 1 calc R . .
H88C H 0.2460 1.6720 -0.1521 0.079 Uiso 1 calc R . .
C89 C 0.32199(17) 1.67288(15) -0.23885(6) 0.0454(6) Uani 1 d . . .
H89A H 0.2694 1.6720 -0.2557 0.068 Uiso 1 calc R . .
H89B H 0.3610 1.6368 -0.2518 0.068 Uiso 1 calc R . .
H89C H 0.3413 1.7360 -0.2355 0.068 Uiso 1 calc R . .

loop_
_atom_site_aniso_label
_atom_site_aniso_U_11
_atom_site_aniso_U_22
_atom_site_aniso_U_33
_atom_site_aniso_U_23
_atom_site_aniso_U_13
_atom_site_aniso_U_12
Fe1 0.01514(11) 0.01160(10) 0.01334(10) -0.00130(8) 0.00303(8) 0.00056(8)
O1 0.0216(6) 0.0126(5) 0.0148(5) -0.0009(4) 0.0025(4) 0.0010(4)
C1 0.0177(7) 0.0139(7) 0.0157(7) -0.0007(6) 0.0052(6) 0.0006(6)
C2 0.0269(9) 0.0138(7) 0.0173(8) -0.0011(6) 0.0048(6) -0.0002(6)
C3 0.0302(9) 0.0158(8) 0.0176(8) -0.0035(6) 0.0046(7) -0.0015(7)
C4 0.0182(8) 0.0185(8) 0.0153(7) -0.0001(6) 0.0037(6) 0.0018(6)
C5 0.0180(7) 0.0145(7) 0.0181(7) 0.0015(6) 0.0038(6) 0.0018(6)
C6 0.0143(7) 0.0137(7) 0.0175(7) -0.0017(6) 0.0043(6) 0.0009(6)
N7 0.0166(6) 0.0122(6) 0.0166(6) -0.0006(5) 0.0024(5) 0.0018(5)
C8 0.0167(7) 0.0128(7) 0.0184(8) 0.0003(6) -0.0010(6) 0.0011(6)
C9 0.0216(8) 0.0145(7) 0.0234(8) -0.0015(6) 0.0048(6) 0.0023(6)
C10 0.0252(9) 0.0165(8) 0.0231(8) 0.0010(6) 0.0042(7) -0.0015(6)
C11 0.0273(9) 0.0119(7) 0.0278(9) 0.0011(6) 0.0029(7) 0.0022(6)
C12 0.0197(8) 0.0157(7) 0.0198(8) -0.0021(6) -0.0006(6) 0.0034(6)
C13 0.0179(8) 0.0157(7) 0.0168(7) -0.0010(6) 0.0005(6) 0.0013(6)
C14 0.0550(12) 0.0120(8) 0.0191(8) -0.0012(6) 0.0050(8) -0.0031(8)
C15 0.109(2) 0.0157(9) 0.0265(11) -0.0031(8) 0.0015(12) -0.0115(11)
C16 0.0550(13) 0.0283(10) 0.0299(10) 0.0043(8) 0.0065(9) -0.0170(9)
C17 0.0637(15) 0.0205(9) 0.0317(11) 0.0022(8) 0.0088(10) 0.0168(9)
C18 0.0261(9) 0.0208(8) 0.0144(7) -0.0005(6) 0.0037(6) 0.0033(7)
C19 0.0308(10) 0.0524(13) 0.0249(10) 0.0068(9) 0.0112(8) 0.0050(9)
C20 0.0514(13) 0.0270(10) 0.0190(9) -0.0036(7) -0.0007(8) 0.0008(9)
C21 0.0382(11) 0.0300(10) 0.0184(8) 0.0006(7) 0.0012(7) 0.0112(8)
C22 0.0400(11) 0.0184(8) 0.0339(10) 0.0044(7) 0.0170(8) -0.0009(8)
C23 0.0565(14) 0.0226(10) 0.0517(14) 0.0122(9) 0.0258(11) 0.0003(9)
C24 0.0735(17) 0.0397(12) 0.0315(11) 0.0015(9) 0.0232(11) -0.0120(12)
C25 0.0391(12) 0.0335(11) 0.0600(15) 0.0086(10) 0.0246(11) -0.0025(9)
C26 0.0252(9) 0.0169(8) 0.0237(9) -0.0031(6) 0.0008(7) 0.0073(7)
C27 0.0325(10) 0.0248(9) 0.0287(10) -0.0035(7) -0.0028(8) 0.0132(8)
C28 0.0321(10) 0.0274(9) 0.0308(10) -0.0101(8) -0.0037(8) 0.0096(8)
C29 0.0331(10) 0.0267(9) 0.0373(11) -0.0013(8) 0.0136(8) 0.0120(8)
O31 0.0171(5) 0.0141(5) 0.0177(5) -0.0025(4) 0.0045(4) -0.0008(4)
C31 0.0181(7) 0.0129(7) 0.0150(7) 0.0000(6) 0.0026(6) 0.0007(6)
C32 0.0182(7) 0.0175(7) 0.0193(8) 0.0006(6) 0.0055(6) -0.0001(6)
C33 0.0219(8) 0.0193(8) 0.0222(8) 0.0000(6) 0.0087(6) 0.0029(6)
C34 0.0252(8) 0.0145(7) 0.0176(8) -0.0012(6) 0.0041(6) 0.0023(6)
C35 0.0214(8) 0.0136(7) 0.0173(7) -0.0011(6) 0.0028(6) -0.0008(6)
C36 0.0167(7) 0.0143(7) 0.0143(7) 0.0009(6) 0.0028(6) 0.0017(6)
N37 0.0157(6) 0.0140(6) 0.0154(6) -0.0010(5) 0.0022(5) -0.0005(5)
C38 0.0178(7) 0.0158(7) 0.0172(7) -0.0043(6) 0.0051(6) -0.0025(6)
C39 0.0185(8) 0.0162(8) 0.0237(8) -0.0014(6) 0.0039(6) -0.0006(6)
C40 0.0230(8) 0.0168(8) 0.0297(9) -0.0024(7) 0.0078(7) -0.0036(6)
C41 0.0182(8) 0.0235(9) 0.0336(10) -0.0063(7) 0.0037(7) -0.0071(7)
C42 0.0193(8) 0.0221(8) 0.0279(9) -0.0059(7) 0.0003(7) -0.0005(7)
C43 0.0215(8) 0.0172(8) 0.0230(8) -0.0031(6) 0.0016(6) -0.0013(6)
C44 0.0191(8) 0.0231(8) 0.0259(9) -0.0036(7) 0.0085(7) -0.0032(7)
C45 0.0202(9) 0.0413(11) 0.0315(10) -0.0020(8) 0.0008(7) -0.0059(8)
C46 0.0257(10) 0.0366(11) 0.0461(12) -0.0091(9) 0.0192(9) -0.0067(8)
C47 0.0284(9) 0.0222(9) 0.0318(10) -0.0014(7) 0.0096(7) -0.0091(7)
C48 0.0334(10) 0.0171(8) 0.0207(8) -0.0040(6) 0.0083(7) 0.0022(7)
C49 0.0403(11) 0.0206(9) 0.0271(9) -0.0101(7) 0.0057(8) -0.0015(8)
C50 0.0571(13) 0.0270(10) 0.0241(9) -0.0063(8) 0.0171(9) -0.0001(9)
C51 0.0397(11) 0.0246(9) 0.0381(11) -0.0094(8) 0.0048(9) 0.0100(8)
C52 0.0285(10) 0.0182(8) 0.0443(11) -0.0001(8) 0.0084(8) -0.0071(7)
C53 0.0413(12) 0.0306(11) 0.0506(13) 0.0034(9) 0.0181(10) -0.0083(9)
C54 0.0517(14) 0.0244(10) 0.0567(15) -0.0095(10) 0.0174(11) -0.0091(9)
C55 0.0390(12) 0.0231(10) 0.0718(17) 0.0140(10) 0.0048(11) -0.0043(9)
C56 0.0214(9) 0.0314(10) 0.0373(11) -0.0057(8) -0.0067(8) -0.0004(8)
C57 0.0424(14) 0.138(3) 0.0423(15) -0.0152(17) -0.0029(11) 0.0499(17)
C58 0.0536(16) 0.0366(13) 0.123(3) 0.0236(15) -0.0553(17) -0.0070(12)
C59 0.0435(12) 0.0424(12) 0.0349(11) -0.0058(9) -0.0082(9) -0.0009(10)
O61 0.0174(5) 0.0155(5) 0.0171(5) 0.0013(4) 0.0049(4) 0.0018(4)
C61 0.0186(8) 0.0140(7) 0.0166(7) -0.0006(6) 0.0028(6) -0.0002(6)
C62 0.0187(8) 0.0184(8) 0.0227(8) 0.0013(6) 0.0069(6) 0.0008(6)
C63 0.0204(8) 0.0230(8) 0.0266(9) 0.0020(7) 0.0095(7) 0.0041(7)
C64 0.0202(8) 0.0198(8) 0.0224(8) 0.0026(6) 0.0034(6) 0.0038(6)
C65 0.0208(8) 0.0181(8) 0.0178(8) 0.0025(6) 0.0030(6) 0.0018(6)
C66 0.0170(7) 0.0143(7) 0.0156(7) -0.0014(6) 0.0035(6) -0.0011(6)
N67 0.0169(6) 0.0140(6) 0.0135(6) -0.0001(5) 0.0031(5) -0.0004(5)
C68 0.0155(7) 0.0159(7) 0.0135(7) 0.0006(6) 0.0030(6) 0.0012(6)
C69 0.0171(7) 0.0146(7) 0.0181(8) -0.0011(6) 0.0026(6) -0.0013(6)
C70 0.0188(8) 0.0183(8) 0.0147(7) -0.0024(6) 0.0022(6) 0.0001(6)
C71 0.0216(8) 0.0202(8) 0.0134(7) 0.0023(6) 0.0038(6) -0.0020(6)
C72 0.0186(8) 0.0152(7) 0.0173(7) 0.0017(6) 0.0003(6) -0.0007(6)
C73 0.0199(8) 0.0154(7) 0.0150(7) -0.0027(6) 0.0017(6) 0.0007(6)
C74 0.0247(9) 0.0264(9) 0.0276(9) 0.0073(7) 0.0144(7) 0.0045(7)
C75 0.0293(9) 0.0263(9) 0.0348(10) 0.0090(8) 0.0107(8) -0.0031(8)
C76 0.0380(12) 0.0461(13) 0.0489(13) 0.0205(10) 0.0297(10) 0.0140(10)
C77 0.0455(12) 0.0367(11) 0.0204(9) 0.0018(8) 0.0125(8) 0.0021(9)
C78 0.0246(9) 0.0287(9) 0.0270(9) 0.0054(7) 0.0056(7) 0.0104(7)
C79 0.0396(12) 0.0524(13) 0.0342(11) 0.0210(10) 0.0110(9) 0.0255(10)
C80 0.0260(10) 0.0360(11) 0.0410(12) -0.0006(9) -0.0041(8) 0.0093(8)
C81 0.0271(10) 0.0241(9) 0.0426(11) 0.0036(8) 0.0062(8) 0.0067(7)
C82 0.0285(9) 0.0215(8) 0.0151(8) -0.0043(6) 0.0053(6) -0.0032(7)
C83 0.090(2) 0.0382(12) 0.0206(10) -0.0053(9) -0.0060(11) 0.0123(12)
C84 0.0378(12) 0.0604(15) 0.0452(13) -0.0308(12) 0.0153(10) -0.0068(11)
C85 0.0614(15) 0.0311(11) 0.0304(11) -0.0130(9) 0.0158(10) -0.0142(10)
C86 0.0331(10) 0.0172(8) 0.0218(8) 0.0014(7) 0.0013(7) -0.0066(7)
C87 0.0527(15) 0.0387(13) 0.0639(17) 0.0098(12) -0.0146(12) -0.0205(11)
C88 0.0808(18) 0.0214(10) 0.0624(16) -0.0045(10) 0.0372(14) -0.0065(11)
C89 0.0808(17) 0.0271(10) 0.0288(11) 0.0036(8) 0.0090(11) -0.0243(11)

loop_
_atom_type_symbol
_atom_type_description
_atom_type_scat_dispersion_real
_atom_type_scat_dispersion_imag
_atom_type_scat_source
C C 0.0033 0.0016 'International Tables Vol C Tables 4.2.6.8 and 6.1.1.4'
H H 0.0000 0.0000 'International Tables Vol C Tables 4.2.6.8 and 6.1.1.4'
N N 0.0061 0.0033 'International Tables Vol C Tables 4.2.6.8 and 6.1.1.4'
O O 0.0106 0.0060 'International Tables Vol C Tables 4.2.6.8 and 6.1.1.4'
Fe Fe 0.3463 0.8444 'International Tables Vol C Tables 4.2.6.8 and 6.1.1.4'

loop_
_geom_angle_atom_site_label_1
_geom_angle_atom_site_label_2
_geom_angle_atom_site_label_3
_geom_angle
_geom_angle_site_symmetry_1
_geom_angle_site_symmetry_3
_geom_angle_publ_flag
O31 Fe1 O61 178.55(5) . . ?
O31 Fe1 N37 83.42(5) . . ?
O61 Fe1 N37 95.81(5) . . ?
O31 Fe1 N67 95.94(5) . . ?
O61 Fe1 N67 82.91(5) . . ?
N37 Fe1 N67 96.29(6) . . ?
O31 Fe1 O1 89.74(5) . . ?
O61 Fe1 O1 91.03(5) . . ?
N37 Fe1 O1 173.16(5) . . ?
N67 Fe1 O1 84.54(5) . . ?
O31 Fe1 N7 95.86(5) . . ?
O61 Fe1 N7 85.47(5) . . ?
N37 Fe1 N7 98.62(6) . . ?
N67 Fe1 N7 161.92(5) . . ?
O1 Fe1 N7 81.87(5) . . ?
C1 O1 Fe1 114.38(10) . . ?
O1 C1 C2 123.40(14) . . ?
O1 C1 C6 116.17(13) . . ?
C2 C1 C6 120.43(14) . . ?
C3 C2 C1 116.48(14) . . ?
C3 C2 C14 123.31(15) . . ?
C1 C2 C14 120.22(14) . . ?
C2 C3 C4 124.14(15) . . ?
C5 C4 C3 119.11(14) . . ?
C5 C4 C18 120.51(14) . . ?
C3 C4 C18 120.25(14) . . ?
C4 C5 C6 119.95(14) . . ?
N7 C6 C5 127.94(14) . . ?
N7 C6 C1 112.38(13) . . ?
C5 C6 C1 119.64(14) . . ?
C6 N7 C8 120.54(13) . . ?
C6 N7 Fe1 112.93(10) . . ?
C8 N7 Fe1 124.50(10) . . ?
C9 C8 C13 120.48(14) . . ?
C9 C8 N7 121.90(14) . . ?
C13 C8 N7 117.62(14) . . ?
C8 C9 C10 120.57(15) . . ?
C11 C10 C9 117.91(16) . . ?
C11 C10 C22 122.92(15) . . ?
C9 C10 C22 119.14(15) . . ?
C10 C11 C12 122.70(15) . . ?
C13 C12 C11 117.89(15) . . ?
C13 C12 C26 122.13(15) . . ?
C11 C12 C26 119.98(14) . . ?
C12 C13 C8 120.42(15) . . ?
C2 C14 C17 110.34(16) . . ?
C2 C14 C16 108.92(15) . . ?
C17 C14 C16 110.19(16) . . ?
C2 C14 C15 111.53(15) . . ?
C17 C14 C15 107.91(18) . . ?
C16 C14 C15 107.90(18) . . ?
C21 C18 C20 107.92(15) . . ?
C21 C18 C4 111.56(13) . . ?
C20 C18 C4 112.60(14) . . ?
C21 C18 C19 109.21(15) . . ?
C20 C18 C19 108.28(15) . . ?
C4 C18 C19 107.18(14) . . ?
C24 C22 C10 108.63(16) . . ?
C24 C22 C23 108.21(18) . . ?
C10 C22 C23 112.60(16) . . ?
C24 C22 C25 109.61(18) . . ?
C10 C22 C25 109.68(16) . . ?
C23 C22 C25 108.07(17) . . ?
C29 C26 C12 111.93(14) . . ?
C29 C26 C27 108.38(15) . . ?
C12 C26 C27 110.08(14) . . ?
C29 C26 C28 108.36(16) . . ?
C12 C26 C28 108.66(14) . . ?
C27 C26 C28 109.38(14) . . ?
C31 O31 Fe1 114.38(10) . . ?
O31 C31 C32 123.41(14) . . ?
O31 C31 C36 116.13(13) . . ?
C32 C31 C36 120.45(14) . . ?
C33 C32 C31 116.26(14) . . ?
C33 C32 C44 124.01(14) . . ?
C31 C32 C44 119.73(14) . . ?
C32 C33 C34 124.38(15) . . ?
C35 C34 C33 118.83(15) . . ?
C35 C34 C48 122.40(15) . . ?
C33 C34 C48 118.76(14) . . ?
C34 C35 C36 119.50(15) . . ?
N37 C36 C35 127.11(14) . . ?
N37 C36 C31 112.43(13) . . ?
C35 C36 C31 120.36(14) . . ?
C36 N37 C38 118.83(13) . . ?
C36 N37 Fe1 113.59(10) . . ?
C38 N37 Fe1 126.39(10) . . ?
C43 C38 C39 120.73(15) . . ?
C43 C38 N37 117.83(14) . . ?
C39 C38 N37 121.39(14) . . ?
C38 C39 C40 119.64(16) . . ?
C41 C40 C39 118.32(16) . . ?
C41 C40 C52 118.58(15) . . ?
C39 C40 C52 123.00(16) . . ?
C40 C41 C42 122.91(16) . . ?
C43 C42 C41 117.70(16) . . ?
C43 C42 C56 122.31(16) . . ?
C41 C42 C56 119.98(16) . . ?
C42 C43 C38 120.68(16) . . ?
C32 C44 C46 111.46(14) . . ?
C32 C44 C45 109.53(14) . . ?
C46 C44 C45 108.43(15) . . ?
C32 C44 C47 109.78(14) . . ?
C46 C44 C47 107.89(15) . . ?
C45 C44 C47 109.71(15) . . ?
C49 C48 C34 111.87(14) . . ?
C49 C48 C51 109.10(15) . . ?
C34 C48 C51 109.09(15) . . ?
C49 C48 C50 107.52(16) . . ?
C34 C48 C50 109.99(14) . . ?
C51 C48 C50 109.23(16) . . ?
C55 C52 C53 108.93(18) . . ?
C55 C52 C40 112.44(15) . . ?
C53 C52 C40 110.31(16) . . ?
C55 C52 C54 107.92(18) . . ?
C53 C52 C54 109.16(16) . . ?
C40 C52 C54 108.00(17) . . ?
C58 C56 C57 109.4(2) . . ?
C58 C56 C42 112.38(16) . . ?
C57 C56 C42 109.40(18) . . ?
C58 C56 C59 107.5(2) . . ?
C57 C56 C59 108.72(19) . . ?
C42 C56 C59 109.45(16) . . ?
C61 O61 Fe1 113.58(10) . . ?
O61 C61 C62 123.50(14) . . ?
O61 C61 C66 116.05(14) . . ?
C62 C61 C66 120.45(14) . . ?
C63 C62 C61 116.25(15) . . ?
C63 C62 C74 123.96(15) . . ?
C61 C62 C74 119.79(14) . . ?
C62 C63 C64 124.33(15) . . ?
C65 C64 C63 119.15(15) . . ?
C65 C64 C78 122.25(15) . . ?
C63 C64 C78 118.60(15) . . ?
C64 C65 C66 119.35(15) . . ?
N67 C66 C65 126.75(14) . . ?
N67 C66 C61 112.64(14) . . ?
C65 C66 C61 120.43(14) . . ?
C66 N67 C68 120.75(13) . . ?
C66 N67 Fe1 113.04(10) . . ?
C68 N67 Fe1 124.97(10) . . ?
C73 C68 C69 120.96(14) . . ?
C73 C68 N67 119.99(13) . . ?
C69 C68 N67 119.04(14) . . ?
C70 C69 C68 120.31(14) . . ?
C69 C70 C71 117.99(14) . . ?
C69 C70 C82 121.91(14) . . ?
C71 C70 C82 120.08(14) . . ?
C72 C71 C70 122.56(15) . . ?
C73 C72 C71 118.15(14) . . ?
C73 C72 C86 119.79(14) . . ?
C71 C72 C86 122.01(14) . . ?
C68 C73 C72 120.02(14) . . ?
C62 C74 C76 111.68(15) . . ?
C62 C74 C77 109.75(15) . . ?
C76 C74 C77 107.92(16) . . ?
C62 C74 C75 109.77(15) . . ?
C76 C74 C75 107.95(16) . . ?
C77 C74 C75 109.72(15) . . ?
C64 C78 C79 111.56(15) . . ?
C64 C78 C81 108.28(15) . . ?
C79 C78 C81 108.78(17) . . ?
C64 C78 C80 109.97(15) . . ?
C79 C78 C80 108.16(17) . . ?
C81 C78 C80 110.08(15) . . ?
C83 C82 C85 108.17(17) . . ?
C83 C82 C84 110.45(18) . . ?
C85 C82 C84 107.00(17) . . ?
C83 C82 C70 110.73(15) . . ?
C85 C82 C70 111.72(14) . . ?
C84 C82 C70 108.71(14) . . ?
C89 C86 C87 111.26(19) . . ?
C89 C86 C72 112.88(15) . . ?
C87 C86 C72 108.22(15) . . ?
C89 C86 C88 106.59(18) . . ?
C87 C86 C88 108.21(19) . . ?
C72 C86 C88 109.59(15) . . ?

loop_
_geom_bond_atom_site_label_1
_geom_bond_atom_site_label_2
_geom_bond_distance
_geom_bond_site_symmetry_2
_geom_bond_publ_flag
Fe1 O31 1.8869(11) . ?
Fe1 O61 1.9013(11) . ?
Fe1 N37 1.9083(13) . ?
Fe1 N67 1.9144(13) . ?
Fe1 O1 1.9228(11) . ?
Fe1 N7 1.9429(13) . ?
O1 C1 1.2950(19) . ?
C1 C2 1.429(2) . ?
C1 C6 1.442(2) . ?
C2 C3 1.381(2) . ?
C2 C14 1.532(2) . ?
C3 C4 1.426(2) . ?
C4 C5 1.373(2) . ?
C4 C18 1.534(2) . ?
C5 C6 1.421(2) . ?
C6 N7 1.352(2) . ?
N7 C8 1.4219(19) . ?
C8 C9 1.386(2) . ?
C8 C13 1.402(2) . ?
C9 C10 1.403(2) . ?
C10 C11 1.392(2) . ?
C10 C22 1.534(2) . ?
C11 C12 1.407(2) . ?
C12 C13 1.392(2) . ?
C12 C26 1.535(2) . ?
C14 C17 1.536(3) . ?
C14 C16 1.537(3) . ?
C14 C15 1.539(3) . ?
C18 C21 1.527(2) . ?
C18 C20 1.533(2) . ?
C18 C19 1.542(2) . ?
C22 C24 1.529(3) . ?
C22 C23 1.537(3) . ?
C22 C25 1.545(3) . ?
C26 C29 1.533(3) . ?
C26 C27 1.537(2) . ?
C26 C28 1.541(2) . ?
O31 C31 1.3037(18) . ?
C31 C32 1.426(2) . ?
C31 C36 1.432(2) . ?
C32 C33 1.381(2) . ?
C32 C44 1.533(2) . ?
C33 C34 1.430(2) . ?
C34 C35 1.375(2) . ?
C34 C48 1.535(2) . ?
C35 C36 1.420(2) . ?
C36 N37 1.356(2) . ?
N37 C38 1.434(2) . ?
C38 C43 1.393(2) . ?
C38 C39 1.396(2) . ?
C39 C40 1.401(2) . ?
C40 C41 1.394(3) . ?
C40 C52 1.536(2) . ?
C41 C42 1.396(3) . ?
C42 C43 1.393(2) . ?
C42 C56 1.535(2) . ?
C44 C46 1.533(2) . ?
C44 C45 1.543(3) . ?
C44 C47 1.544(3) . ?
C48 C49 1.531(3) . ?
C48 C51 1.537(3) . ?
C48 C50 1.538(3) . ?
C52 C55 1.523(3) . ?
C52 C53 1.535(3) . ?
C52 C54 1.549(3) . ?
C56 C58 1.520(3) . ?
C56 C57 1.530(3) . ?
C56 C59 1.536(3) . ?
O61 C61 1.3000(19) . ?
C61 C62 1.427(2) . ?
C61 C66 1.436(2) . ?
C62 C63 1.378(2) . ?
C62 C74 1.535(2) . ?
C63 C64 1.435(2) . ?
C64 C65 1.369(2) . ?
C64 C78 1.532(2) . ?
C65 C66 1.422(2) . ?
C66 N67 1.345(2) . ?
N67 C68 1.4243(19) . ?
C68 C73 1.389(2) . ?
C68 C69 1.393(2) . ?
C69 C70 1.393(2) . ?
C70 C71 1.399(2) . ?
C70 C82 1.538(2) . ?
C71 C72 1.397(2) . ?
C72 C73 1.398(2) . ?
C72 C86 1.535(2) . ?
C74 C76 1.536(2) . ?
C74 C77 1.540(3) . ?
C74 C75 1.540(3) . ?
C78 C79 1.533(3) . ?
C78 C81 1.537(3) . ?
C78 C80 1.540(3) . ?
C82 C83 1.521(3) . ?
C82 C85 1.531(3) . ?
C82 C84 1.534(3) . ?
C86 C89 1.504(3) . ?
C86 C87 1.511(3) . ?
C86 C88 1.556(3) . ?

loop_
_cod_related_entry_id
_cod_related_entry_database
_cod_related_entry_code
1 ChemSpider 30660862
